data_7151063
loop_
_publ_author_name
'Tillman, A. Louise'
'Dixon, Darren J.'

_publ_section_title
;
 An enantioselective Br\/onsted acid catalyzed enamine Mannich
 reaction.
;
_journal_issue 4
_journal_name_full 'Organic &amp; biomolecular chemistry'
_journal_page_first 606
_journal_page_last 609
_journal_paper_doi 10.1039/b616143j
_journal_volume 5
_journal_year 2007
_chemical_formula_moiety 'C21 H27 N O3'
_chemical_formula_sum 'C21 H27 N O3'
_chemical_formula_weight 341.44
_chemical_name_systematic
;
t-Butyl [3-hydroxy-3-(p-tolyl)-1-phenylpropyl)carbamate
;
_space_group_IT_number 33
_symmetry_cell_setting orthorhombic
_symmetry_space_group_name_Hall 'P 2c -2n'
_symmetry_space_group_name_H-M 'P n a 21'
_atom_sites_solution_hydrogens geom
_atom_sites_solution_primary direct
_atom_sites_solution_secondary difmap
_audit_creation_method SHELXL-97
_cell_angle_alpha 90.00
_cell_angle_beta 90.00
_cell_angle_gamma 90.00
_cell_formula_units_Z 4
_cell_length_a 19.5903(5)
_cell_length_b 16.0570(2)
_cell_length_c 6.0750(2)
_cell_measurement_reflns_used 21831
_cell_measurement_temperature 180(2)
_cell_measurement_theta_max 27.48
_cell_measurement_theta_min 1.02
_cell_volume 1910.96(8)
_computing_cell_refinement 'HKL Scalepack (Otwinowski & Minor 1997)'
_computing_data_collection 'Collect (Nonius B.V. 1998)'
_computing_data_reduction
;
HKL Denzo and Scalepack (Otwinowski & Minor 1997)
;
_computing_publication_material 'SHELXL-97 (Sheldrick 1997)'
_computing_structure_refinement 'SHELXL-97 (Sheldrick 1997)'
_computing_structure_solution 'SIR-92 (Altomare et al. 1994)'
_diffrn_ambient_temperature 180(2)
_diffrn_measured_fraction_theta_full 0.986
_diffrn_measured_fraction_theta_max 0.986
_diffrn_measurement_device_type 'Nonius Kappa CCD'
_diffrn_measurement_method 'Thin slice \w and \f scans'
_diffrn_radiation_source 'fine-focus sealed tube'
_diffrn_radiation_type MoK\a
_diffrn_radiation_wavelength 0.71073
_diffrn_reflns_av_R_equivalents 0.0358
_diffrn_reflns_av_sigmaI/netI 0.0315
_diffrn_reflns_limit_h_max 19
_diffrn_reflns_limit_h_min -25
_diffrn_reflns_limit_k_max 18
_diffrn_reflns_limit_k_min -20
_diffrn_reflns_limit_l_max 7
_diffrn_reflns_limit_l_min -5
_diffrn_reflns_number 9683
_diffrn_reflns_theta_full 27.48
_diffrn_reflns_theta_max 27.48
_diffrn_reflns_theta_min 3.73
_exptl_absorpt_coefficient_mu 0.079
_exptl_absorpt_correction_T_max 0.995
_exptl_absorpt_correction_T_min 0.895
_exptl_absorpt_correction_type multi-scan
_exptl_absorpt_process_details
;
multi-scan from symmetry-related measurements
Sortav (Blessing 1995)
;
_exptl_crystal_colour colourless
_exptl_crystal_density_diffrn 1.187
_exptl_crystal_density_method 'not measured'
_exptl_crystal_description needle
_exptl_crystal_F_000 736
_exptl_crystal_size_max 0.35
_exptl_crystal_size_mid 0.12
_exptl_crystal_size_min 0.10
_refine_diff_density_max 0.274
_refine_diff_density_min -0.294
_refine_diff_density_rms 0.089
_refine_ls_abs_structure_details 'Flack H D (1983), Acta Cryst. A39, 876-881'
_refine_ls_abs_structure_Flack -0.2(14)
_refine_ls_extinction_method none
_refine_ls_goodness_of_fit_ref 1.185
_refine_ls_hydrogen_treatment mixed
_refine_ls_matrix_type full
_refine_ls_number_parameters 233
_refine_ls_number_reflns 2364
_refine_ls_number_restraints 1
_refine_ls_restrained_S_all 1.185
_refine_ls_R_factor_all 0.0489
_refine_ls_R_factor_gt 0.0424
_refine_ls_shift/su_max 0.000
_refine_ls_shift/su_mean 0.000
_refine_ls_structure_factor_coef Fsqd
_refine_ls_weighting_details 'calc w=1/[\s^2^(Fo^2^)+(0.0634P)^2^+0.2013P] where P=(Fo^2^+2Fc^2^)/3'
_refine_ls_weighting_scheme calc
_refine_ls_wR_factor_gt 0.1099
_refine_ls_wR_factor_ref 0.1149
_reflns_number_gt 2148
_reflns_number_total 2364
_reflns_threshold_expression >2sigma(I)
_cod_data_source_file b616143j.txt
_cod_data_source_block dd0601
_cod_original_sg_symbol_H-M Pna2(1)
_cod_database_code 7151063

loop_
_symmetry_equiv_pos_as_xyz
'x, y, z'
'-x, -y, z+1/2'
'x+1/2, -y+1/2, z'
'-x+1/2, y+1/2, z+1/2'

loop_
_atom_site_label
_atom_site_type_symbol
_atom_site_fract_x
_atom_site_fract_y
_atom_site_fract_z
_atom_site_U_iso_or_equiv
_atom_site_adp_type
_atom_site_occupancy
_atom_site_symmetry_multiplicity
_atom_site_calc_flag
_atom_site_refinement_flags
_atom_site_disorder_assembly
_atom_site_disorder_group
O1 O 0.04569(8) 0.25499(10) 0.7689(3) 0.0322(4) Uani 1 1 d . . .
H1 H 0.0790(15) 0.2396(18) 0.709(6) 0.039 Uiso 1 1 d . . .
O2 O 0.14116(8) 0.20431(10) 0.4720(3) 0.0322(4) Uani 1 1 d . . .
O3 O 0.15807(8) 0.22283(13) 0.1041(3) 0.0385(4) Uani 1 1 d . . .
N1 N 0.05368(9) 0.20028(12) 0.2240(3) 0.0291(4) Uani 1 1 d . . .
H1A H 0.0418 0.2127 0.0882 0.035 Uiso 1 1 calc R . .
C1 C -0.14942(15) 0.54109(17) 1.1551(5) 0.0472(7) Uani 1 1 d . . .
H1C H -0.1981 0.5366 1.1206 0.071 Uiso 1 1 calc R . .
H1D H -0.1337 0.5978 1.1241 0.071 Uiso 1 1 calc R . .
H1E H -0.1422 0.5284 1.3112 0.071 Uiso 1 1 calc R . .
C2 C -0.10964(13) 0.47996(14) 1.0153(4) 0.0361(5) Uani 1 1 d . . .
C3 C -0.04915(12) 0.44557(14) 1.0888(4) 0.0352(5) Uani 1 1 d . . .
H3 H -0.0316 0.4617 1.2282 0.042 Uiso 1 1 calc R . .
C4 C -0.13306(12) 0.45578(16) 0.8084(5) 0.0378(5) Uani 1 1 d . . .
H4 H -0.1741 0.4793 0.7527 0.045 Uiso 1 1 calc R . .
C5 C -0.01341(12) 0.38788(14) 0.9631(4) 0.0322(5) Uani 1 1 d . . .
H5 H 0.0280 0.3652 1.0183 0.039 Uiso 1 1 calc R . .
C6 C -0.09778(12) 0.39806(15) 0.6820(4) 0.0352(5) Uani 1 1 d . . .
H6 H -0.1152 0.3825 0.5419 0.042 Uiso 1 1 calc R . .
C7 C -0.03739(11) 0.36260(13) 0.7568(4) 0.0277(4) Uani 1 1 d . . .
C8 C 0.00357(10) 0.30092(13) 0.6205(4) 0.0276(4) Uani 1 1 d . . .
H8 H 0.0339 0.3331 0.5190 0.033 Uiso 1 1 calc R . .
C9 C -0.04033(10) 0.24224(14) 0.4817(4) 0.0276(4) Uani 1 1 d . . .
H9A H -0.0628 0.2747 0.3635 0.033 Uiso 1 1 calc R . .
H9B H -0.0766 0.2182 0.5758 0.033 Uiso 1 1 calc R . .
C10 C 0.00104(10) 0.17080(13) 0.3770(4) 0.0270(4) Uani 1 1 d . . .
H10 H 0.0246 0.1403 0.4987 0.032 Uiso 1 1 calc R . .
C11 C -0.04599(10) 0.10953(13) 0.2621(4) 0.0285(4) Uani 1 1 d . . .
C12 C -0.06281(12) 0.03492(15) 0.3651(5) 0.0391(5) Uani 1 1 d . . .
H12 H -0.0436 0.0218 0.5044 0.047 Uiso 1 1 calc R . .
C13 C -0.07454(12) 0.12670(15) 0.0575(4) 0.0348(5) Uani 1 1 d . . .
H13 H -0.0637 0.1775 -0.0146 0.042 Uiso 1 1 calc R . .
C14 C -0.10787(14) -0.02076(16) 0.2646(6) 0.0484(7) Uani 1 1 d . . .
H14 H -0.1197 -0.0712 0.3369 0.058 Uiso 1 1 calc R . .
C15 C -0.11876(12) 0.07069(17) -0.0431(5) 0.0426(6) Uani 1 1 d . . .
H15 H -0.1376 0.0830 -0.1835 0.051 Uiso 1 1 calc R . .
C16 C -0.13515(13) -0.00286(18) 0.0619(6) 0.0493(7) Uani 1 1 d . . .
H16 H -0.1654 -0.0412 -0.0062 0.059 Uiso 1 1 calc R . .
C17 C 0.11937(11) 0.20898(14) 0.2834(4) 0.0285(4) Uani 1 1 d . . .
C18 C 0.23158(11) 0.24005(15) 0.1240(4) 0.0310(5) Uani 1 1 d . . .
C19 C 0.26739(14) 0.1653(2) 0.2222(5) 0.0503(7) Uani 1 1 d . . .
H19A H 0.2517 0.1146 0.1482 0.075 Uiso 1 1 calc R . .
H19B H 0.2569 0.1617 0.3797 0.075 Uiso 1 1 calc R . .
H19C H 0.3168 0.1712 0.2025 0.075 Uiso 1 1 calc R . .
C20 C 0.25211(13) 0.25147(19) -0.1151(5) 0.0437(6) Uani 1 1 d . . .
H20A H 0.2410 0.2009 -0.1981 0.066 Uiso 1 1 calc R . .
H20B H 0.3013 0.2620 -0.1239 0.066 Uiso 1 1 calc R . .
H20C H 0.2273 0.2989 -0.1777 0.066 Uiso 1 1 calc R . .
C21 C 0.24354(17) 0.31860(19) 0.2573(6) 0.0568(8) Uani 1 1 d . . .
H21A H 0.2299 0.3090 0.4104 0.085 Uiso 1 1 calc R . .
H21B H 0.2164 0.3642 0.1955 0.085 Uiso 1 1 calc R . .
H21C H 0.2921 0.3334 0.2519 0.085 Uiso 1 1 calc R . .

loop_
_atom_site_aniso_label
_atom_site_aniso_U_11
_atom_site_aniso_U_22
_atom_site_aniso_U_33
_atom_site_aniso_U_23
_atom_site_aniso_U_13
_atom_site_aniso_U_12
O1 0.0315(8) 0.0448(9) 0.0205(7) 0.0000(7) -0.0009(6) 0.0074(6)
O2 0.0287(8) 0.0452(9) 0.0226(8) 0.0029(7) -0.0014(7) 0.0005(6)
O3 0.0257(8) 0.0668(11) 0.0229(8) 0.0052(8) 0.0003(6) 0.0002(7)
N1 0.0263(9) 0.0408(10) 0.0203(9) 0.0032(7) -0.0003(7) 0.0007(7)
C1 0.0578(16) 0.0394(14) 0.0444(15) -0.0052(12) 0.0108(13) 0.0047(11)
C2 0.0455(13) 0.0291(11) 0.0338(12) 0.0001(10) 0.0070(10) -0.0040(9)
C3 0.0484(13) 0.0318(11) 0.0254(11) -0.0016(9) 0.0001(10) -0.0060(9)
C4 0.0375(12) 0.0392(12) 0.0367(13) -0.0012(11) -0.0019(11) 0.0050(10)
C5 0.0395(11) 0.0313(11) 0.0258(11) 0.0004(9) -0.0047(10) -0.0025(9)
C6 0.0374(11) 0.0411(13) 0.0269(11) -0.0043(10) -0.0040(10) 0.0012(10)
C7 0.0323(10) 0.0274(10) 0.0234(10) 0.0004(9) 0.0014(9) -0.0043(8)
C8 0.0295(10) 0.0323(10) 0.0211(9) 0.0024(8) -0.0015(8) -0.0019(8)
C9 0.0270(9) 0.0330(11) 0.0229(10) -0.0005(9) 0.0007(9) 0.0008(8)
C10 0.0277(10) 0.0316(10) 0.0219(9) 0.0016(9) 0.0007(8) 0.0008(8)
C11 0.0261(10) 0.0312(10) 0.0283(11) -0.0028(10) 0.0033(9) 0.0012(8)
C12 0.0427(13) 0.0359(12) 0.0386(13) -0.0013(11) 0.0031(11) 0.0019(10)
C13 0.0345(11) 0.0393(12) 0.0304(12) -0.0033(10) -0.0022(10) -0.0023(9)
C14 0.0510(14) 0.0305(12) 0.0638(18) -0.0049(13) 0.0061(15) -0.0060(10)
C15 0.0352(12) 0.0543(16) 0.0383(13) -0.0153(12) -0.0050(11) 0.0025(10)
C16 0.0416(13) 0.0416(14) 0.0647(19) -0.0223(14) -0.0031(13) -0.0036(11)
C17 0.0286(10) 0.0338(11) 0.0231(10) 0.0019(9) 0.0005(9) 0.0035(8)
C18 0.0236(10) 0.0448(12) 0.0247(10) 0.0013(10) 0.0018(9) -0.0013(8)
C19 0.0363(13) 0.0711(19) 0.0434(15) 0.0104(14) 0.0031(12) 0.0173(12)
C20 0.0336(12) 0.0691(18) 0.0285(13) 0.0014(13) 0.0038(10) -0.0033(11)
C21 0.0706(19) 0.0547(17) 0.0451(17) -0.0127(15) 0.0222(15) -0.0212(14)

loop_
_atom_type_symbol
_atom_type_description
_atom_type_scat_dispersion_real
_atom_type_scat_dispersion_imag
_atom_type_scat_source
C C 0.0033 0.0016 'International Tables Vol C Tables 4.2.6.8 and 6.1.1.4'
H H 0.0000 0.0000 'International Tables Vol C Tables 4.2.6.8 and 6.1.1.4'
N N 0.0061 0.0033 'International Tables Vol C Tables 4.2.6.8 and 6.1.1.4'
O O 0.0106 0.0060 'International Tables Vol C Tables 4.2.6.8 and 6.1.1.4'

loop_
_geom_angle_atom_site_label_1
_geom_angle_atom_site_label_2
_geom_angle_atom_site_label_3
_geom_angle
_geom_angle_site_symmetry_1
_geom_angle_site_symmetry_3
_geom_angle_publ_flag
C8 O1 H1 111(2) . . ?
C17 O3 C18 121.06(17) . . ?
C17 N1 C10 122.45(19) . . ?
C17 N1 H1A 118.8 . . ?
C10 N1 H1A 118.8 . . ?
C2 C1 H1C 109.5 . . ?
C2 C1 H1D 109.5 . . ?
H1C C1 H1D 109.5 . . ?
C2 C1 H1E 109.5 . . ?
H1C C1 H1E 109.5 . . ?
H1D C1 H1E 109.5 . . ?
C3 C2 C4 117.6(2) . . ?
C3 C2 C1 121.3(2) . . ?
C4 C2 C1 121.2(2) . . ?
C2 C3 C5 121.4(2) . . ?
C2 C3 H3 119.3 . . ?
C5 C3 H3 119.3 . . ?
C6 C4 C2 121.4(2) . . ?
C6 C4 H4 119.3 . . ?
C2 C4 H4 119.3 . . ?
C3 C5 C7 121.1(2) . . ?
C3 C5 H5 119.5 . . ?
C7 C5 H5 119.5 . . ?
C4 C6 C7 121.1(2) . . ?
C4 C6 H6 119.5 . . ?
C7 C6 H6 119.5 . . ?
C6 C7 C5 117.4(2) . . ?
C6 C7 C8 122.6(2) . . ?
C5 C7 C8 120.0(2) . . ?
O1 C8 C7 107.30(18) . . ?
O1 C8 C9 110.79(17) . . ?
C7 C8 C9 113.89(17) . . ?
O1 C8 H8 108.2 . . ?
C7 C8 H8 108.2 . . ?
C9 C8 H8 108.2 . . ?
C8 C9 C10 112.97(17) . . ?
C8 C9 H9A 109.0 . . ?
C10 C9 H9A 109.0 . . ?
C8 C9 H9B 109.0 . . ?
C10 C9 H9B 109.0 . . ?
H9A C9 H9B 107.8 . . ?
N1 C10 C11 110.16(19) . . ?
N1 C10 C9 113.01(17) . . ?
C11 C10 C9 110.66(16) . . ?
N1 C10 H10 107.6 . . ?
C11 C10 H10 107.6 . . ?
C9 C10 H10 107.6 . . ?
C13 C11 C12 118.5(2) . . ?
C13 C11 C10 121.8(2) . . ?
C12 C11 C10 119.7(2) . . ?
C11 C12 C14 120.3(3) . . ?
C11 C12 H12 119.9 . . ?
C14 C12 H12 119.9 . . ?
C15 C13 C11 121.0(2) . . ?
C15 C13 H13 119.5 . . ?
C11 C13 H13 119.5 . . ?
C16 C14 C12 120.3(3) . . ?
C16 C14 H14 119.9 . . ?
C12 C14 H14 119.9 . . ?
C16 C15 C13 119.7(3) . . ?
C16 C15 H15 120.2 . . ?
C13 C15 H15 120.2 . . ?
C14 C16 C15 120.2(2) . . ?
C14 C16 H16 119.9 . . ?
C15 C16 H16 119.9 . . ?
O2 C17 N1 125.4(2) . . ?
O2 C17 O3 124.8(2) . . ?
N1 C17 O3 109.8(2) . . ?
O3 C18 C19 109.7(2) . . ?
O3 C18 C21 110.6(2) . . ?
C19 C18 C21 112.2(2) . . ?
O3 C18 C20 101.73(18) . . ?
C19 C18 C20 110.5(2) . . ?
C21 C18 C20 111.7(2) . . ?
C18 C19 H19A 109.5 . . ?
C18 C19 H19B 109.5 . . ?
H19A C19 H19B 109.5 . . ?
C18 C19 H19C 109.5 . . ?
H19A C19 H19C 109.5 . . ?
H19B C19 H19C 109.5 . . ?
C18 C20 H20A 109.5 . . ?
C18 C20 H20B 109.5 . . ?
H20A C20 H20B 109.5 . . ?
C18 C20 H20C 109.5 . . ?
H20A C20 H20C 109.5 . . ?
H20B C20 H20C 109.5 . . ?
C18 C21 H21A 109.5 . . ?
C18 C21 H21B 109.5 . . ?
H21A C21 H21B 109.5 . . ?
C18 C21 H21C 109.5 . . ?
H21A C21 H21C 109.5 . . ?
H21B C21 H21C 109.5 . . ?

loop_
_geom_bond_atom_site_label_1
_geom_bond_atom_site_label_2
_geom_bond_distance
_geom_bond_site_symmetry_2
_geom_bond_publ_flag
O1 C8 1.428(3) . ?
O1 H1 0.79(3) . ?
O2 C17 1.225(3) . ?
O3 C17 1.345(3) . ?
O3 C18 1.471(3) . ?
N1 C17 1.344(3) . ?
N1 C10 1.467(3) . ?
N1 H1A 0.8800 . ?
C1 C2 1.514(3) . ?
C1 H1C 0.9800 . ?
C1 H1D 0.9800 . ?
C1 H1E 0.9800 . ?
C2 C3 1.382(3) . ?
C2 C4 1.393(4) . ?
C3 C5 1.390(3) . ?
C3 H3 0.9500 . ?
C4 C6 1.388(3) . ?
C4 H4 0.9500 . ?
C5 C7 1.399(3) . ?
C5 H5 0.9500 . ?
C6 C7 1.389(3) . ?
C6 H6 0.9500 . ?
C7 C8 1.520(3) . ?
C8 C9 1.529(3) . ?
C8 H8 1.0000 . ?
C9 C10 1.542(3) . ?
C9 H9A 0.9900 . ?
C9 H9B 0.9900 . ?
C10 C11 1.518(3) . ?
C10 H10 1.0000 . ?
C11 C13 1.390(3) . ?
C11 C12 1.391(3) . ?
C12 C14 1.397(4) . ?
C12 H12 0.9500 . ?
C13 C15 1.390(3) . ?
C13 H13 0.9500 . ?
C14 C16 1.373(5) . ?
C14 H14 0.9500 . ?
C15 C16 1.380(4) . ?
C15 H15 0.9500 . ?
C16 H16 0.9500 . ?
C18 C19 1.513(4) . ?
C18 C21 1.517(4) . ?
C18 C20 1.519(3) . ?
C19 H19A 0.9800 . ?
C19 H19B 0.9800 . ?
C19 H19C 0.9800 . ?
C20 H20A 0.9800 . ?
C20 H20B 0.9800 . ?
C20 H20C 0.9800 . ?
C21 H21A 0.9800 . ?
C21 H21B 0.9800 . ?
C21 H21C 0.9800 . ?

loop_
_geom_torsion_atom_site_label_1
_geom_torsion_atom_site_label_2
_geom_torsion_atom_site_label_3
_geom_torsion_atom_site_label_4
_geom_torsion
_geom_torsion_site_symmetry_1
_geom_torsion_site_symmetry_2
_geom_torsion_site_symmetry_3
_geom_torsion_site_symmetry_4
_geom_torsion_publ_flag
C4 C2 C3 C5 -1.1(3) . . . . ?
C1 C2 C3 C5 178.4(2) . . . . ?
C3 C2 C4 C6 1.2(3) . . . . ?
C1 C2 C4 C6 -178.2(2) . . . . ?
C2 C3 C5 C7 0.1(3) . . . . ?
C2 C4 C6 C7 -0.4(4) . . . . ?
C4 C6 C7 C5 -0.5(3) . . . . ?
C4 C6 C7 C8 -178.4(2) . . . . ?
C3 C5 C7 C6 0.7(3) . . . . ?
C3 C5 C7 C8 178.6(2) . . . . ?
C6 C7 C8 O1 -158.8(2) . . . . ?
C5 C7 C8 O1 23.4(3) . . . . ?
C6 C7 C8 C9 -35.8(3) . . . . ?
C5 C7 C8 C9 146.4(2) . . . . ?
O1 C8 C9 C10 -48.9(3) . . . . ?
C7 C8 C9 C10 -169.96(18) . . . . ?
C17 N1 C10 C11 -137.9(2) . . . . ?
C17 N1 C10 C9 97.8(2) . . . . ?
C8 C9 C10 N1 -62.0(3) . . . . ?
C8 C9 C10 C11 173.89(18) . . . . ?
N1 C10 C11 C13 -48.5(3) . . . . ?
C9 C10 C11 C13 77.2(3) . . . . ?
N1 C10 C11 C12 133.2(2) . . . . ?
C9 C10 C11 C12 -101.1(2) . . . . ?
C13 C11 C12 C14 -0.5(3) . . . . ?
C10 C11 C12 C14 177.8(2) . . . . ?
C12 C11 C13 C15 -0.2(3) . . . . ?
C10 C11 C13 C15 -178.5(2) . . . . ?
C11 C12 C14 C16 1.0(4) . . . . ?
C11 C13 C15 C16 0.5(4) . . . . ?
C12 C14 C16 C15 -0.6(4) . . . . ?
C13 C15 C16 C14 -0.1(4) . . . . ?
C10 N1 C17 O2 -9.9(3) . . . . ?
C10 N1 C17 O3 169.45(19) . . . . ?
C18 O3 C17 O2 -4.6(3) . . . . ?
C18 O3 C17 N1 175.98(19) . . . . ?
C17 O3 C18 C19 63.2(3) . . . . ?
C17 O3 C18 C21 -61.0(3) . . . . ?
C17 O3 C18 C20 -179.7(2) . . . . ?
